data_4315241
loop_
_publ_author_name
'Elena V. Mutseneck'
'Susanne Bieller'
'Michael Bolte'
'Hans-Wolfram Lerner'
'Matthias Wagner'

_publ_section_title
;
 Fourth Generation Scorpionates: Coordination Behavior of a New Class of
 Conformationally Flexible Mixed-Donor (Pyrazol-1-yl)borates
;
_journal_name_full 'Inorganic Chemistry'
_journal_page_first 3540
_journal_page_last 3552
_journal_paper_doi 10.1021/ic100104t
_journal_volume 49
_journal_year 2010
_chemical_formula_sum 'C22 H23 B2 N7'
_chemical_formula_weight 407.09
_chemical_name_systematic ?
_space_group_IT_number 14
_symmetry_cell_setting monoclinic
_symmetry_space_group_name_Hall '-P 2yn'
_symmetry_space_group_name_H-M 'P 1 21/n 1'
_atom_sites_solution_hydrogens geom
_atom_sites_solution_primary direct
_atom_sites_solution_secondary difmap
_audit_creation_method SHELXL-97
_cell_angle_alpha 90.00
_cell_angle_beta 94.607(9)
_cell_angle_gamma 90.00
_cell_formula_units_Z 4
_cell_length_a 9.8415(12)
_cell_length_b 12.8740(10)
_cell_length_c 16.9876(18)
_cell_measurement_reflns_used 7115
_cell_measurement_temperature 173(2)
_cell_measurement_theta_max 25.6
_cell_measurement_theta_min 3.4
_cell_volume 2145.4(4)
_computing_cell_refinement 'X-Area (Stoe & Cie, 2001)'
_computing_data_collection 'X-Area (Stoe & Cie, 2001)'
_computing_data_reduction 'X-Area (Stoe & Cie, 2001)'
_computing_molecular_graphics 'XP in SHELXTL-Plus (Sheldrick, 1991)'
_computing_publication_material SHELXL97
_computing_structure_refinement 'SHELXL97 (Sheldrick, 1997) '
_computing_structure_solution 'SHELXS97 (Sheldrick, 1990) '
_diffrn_ambient_temperature 173(2)
_diffrn_measured_fraction_theta_full 0.997
_diffrn_measured_fraction_theta_max 0.997
_diffrn_measurement_device_type 'STOE IPDS II two-circle-diffractometer'
_diffrn_measurement_method \w
_diffrn_radiation_monochromator graphite
_diffrn_radiation_source 'fine-focus sealed tube'
_diffrn_radiation_type MoK\a
_diffrn_radiation_wavelength 0.71073
_diffrn_reflns_av_R_equivalents 0.1104
_diffrn_reflns_av_sigmaI/netI 0.0862
_diffrn_reflns_limit_h_max 11
_diffrn_reflns_limit_h_min -11
_diffrn_reflns_limit_k_max 15
_diffrn_reflns_limit_k_min -14
_diffrn_reflns_limit_l_max 20
_diffrn_reflns_limit_l_min -20
_diffrn_reflns_number 17392
_diffrn_reflns_theta_full 25.00
_diffrn_reflns_theta_max 25.02
_diffrn_reflns_theta_min 3.39
_diffrn_standards_number 0
_exptl_absorpt_coefficient_mu 0.078
_exptl_absorpt_correction_T_max 0.9892
_exptl_absorpt_correction_T_min 0.9815
_exptl_absorpt_correction_type none
_exptl_crystal_colour colourless
_exptl_crystal_density_diffrn 1.260
_exptl_crystal_density_method 'not measured'
_exptl_crystal_description block
_exptl_crystal_F_000 856
_exptl_crystal_size_max 0.24
_exptl_crystal_size_mid 0.23
_exptl_crystal_size_min 0.14
_refine_diff_density_max 0.337
_refine_diff_density_min -0.209
_refine_diff_density_rms 0.043
_refine_ls_extinction_coef 0.0049(10)
_refine_ls_extinction_expression Fc^*^=kFc[1+0.001xFc^2^\l^3^/sin(2\q)]^-1/4^
_refine_ls_extinction_method SHELXL
_refine_ls_goodness_of_fit_ref 0.964
_refine_ls_hydrogen_treatment mixed
_refine_ls_matrix_type full
_refine_ls_number_parameters 285
_refine_ls_number_reflns 3784
_refine_ls_number_restraints 0
_refine_ls_restrained_S_all 0.964
_refine_ls_R_factor_all 0.1173
_refine_ls_R_factor_gt 0.0589
_refine_ls_shift/su_max 0.000
_refine_ls_shift/su_mean 0.000
_refine_ls_structure_factor_coef Fsqd
_refine_ls_weighting_details 'calc w=1/[\s^2^(Fo^2^)+(0.0544P)^2^+0.0000P] where P=(Fo^2^+2Fc^2^)/3'
_refine_ls_weighting_scheme calc
_refine_ls_wR_factor_gt 0.1127
_refine_ls_wR_factor_ref 0.1311
_reflns_number_gt 2246
_reflns_number_total 3784
_reflns_threshold_expression I>2\s(I)
_cod_data_source_file ic100104t_si_002_01.cif
_cod_data_source_block wa833
_cod_depositor_comments
;
The following automatic conversions were performed:

'_symmetry_cell_setting' value 'Monoclinic' changed to 'monoclinic'
according to the built-in table from CIF Core dictionary named
'cif_core.dic' version 2.4.1 from 2010-06-29.

Automatic conversion script
Id: cif_fix_values 1646 2011-03-28 12:23:43Z adriana 
;
_cod_original_sg_symbol_H-M 'P 21/n'
_cod_database_code 4315241

loop_
_symmetry_equiv_pos_as_xyz
'x, y, z'
'-x+1/2, y+1/2, -z+1/2'
'-x, -y, -z'
'x-1/2, -y-1/2, z-1/2'

loop_
_atom_site_label
_atom_site_type_symbol
_atom_site_fract_x
_atom_site_fract_y
_atom_site_fract_z
_atom_site_U_iso_or_equiv
_atom_site_adp_type
_atom_site_occupancy
_atom_site_symmetry_multiplicity
_atom_site_calc_flag
_atom_site_refinement_flags
_atom_site_disorder_assembly
_atom_site_disorder_group
N1 N 0.5707(2) 0.63910(18) 0.77885(14) 0.0275(5) Uani 1 1 d . . .
H1 H 0.596(3) 0.644(2) 0.8310(19) 0.034(8) Uiso 1 1 d . . .
C1 C 0.6975(3) 0.6404(3) 0.7361(2) 0.0423(8) Uani 1 1 d . . .
H1A H 0.7507 0.5775 0.7490 0.064 Uiso 1 1 calc R . .
H1B H 0.7520 0.7017 0.7522 0.064 Uiso 1 1 calc R . .
H1C H 0.6731 0.6430 0.6791 0.064 Uiso 1 1 calc R . .
B1 B 0.4715(3) 0.7370(2) 0.7655(2) 0.0276(7) Uani 1 1 d . . .
B2 B 0.4854(3) 0.5331(2) 0.77251(19) 0.0260(7) Uani 1 1 d . . .
N11 N 0.5239(2) 0.82332(18) 0.82284(14) 0.0296(6) Uani 1 1 d . . .
N12 N 0.5762(3) 0.7958(2) 0.89760(16) 0.0464(8) Uani 1 1 d . . .
C13 C 0.5972(4) 0.8852(2) 0.9362(2) 0.0481(9) Uani 1 1 d . . .
H13 H 0.6332 0.8900 0.9897 0.058 Uiso 1 1 calc R . .
C14 C 0.5604(3) 0.9708(3) 0.8891(2) 0.0452(9) Uani 1 1 d . . .
H14 H 0.5662 1.0422 0.9031 0.054 Uiso 1 1 calc R . .
C15 C 0.5132(3) 0.9279(2) 0.8171(2) 0.0385(8) Uani 1 1 d . . .
H15 H 0.4792 0.9655 0.7716 0.046 Uiso 1 1 calc R . .
N21 N 0.5481(2) 0.45730(18) 0.83591(15) 0.0318(6) Uani 1 1 d . . .
N22 N 0.6042(3) 0.4973(2) 0.90587(16) 0.0487(8) Uani 1 1 d . . .
C23 C 0.6286(4) 0.4162(3) 0.9546(2) 0.0507(9) Uani 1 1 d . . .
H23 H 0.6668 0.4215 1.0076 0.061 Uiso 1 1 calc R . .
C24 C 0.5904(4) 0.3228(3) 0.9168(2) 0.0574(11) Uani 1 1 d . . .
H24 H 0.5973 0.2547 0.9382 0.069 Uiso 1 1 calc R . .
C25 C 0.5391(3) 0.3520(2) 0.8397(2) 0.0407(8) Uani 1 1 d . . .
H25 H 0.5050 0.3068 0.7985 0.049 Uiso 1 1 calc R . .
N31 N 0.3413(2) 0.68511(16) 0.79801(14) 0.0261(5) Uani 1 1 d . . .
N32 N 0.3480(2) 0.57944(16) 0.80117(13) 0.0243(5) Uani 1 1 d . . .
C33 C 0.2336(3) 0.5439(2) 0.82944(17) 0.0286(6) Uani 1 1 d . . .
H33 H 0.2124 0.4730 0.8378 0.034 Uiso 1 1 calc R . .
C34 C 0.1508(3) 0.6281(2) 0.84446(16) 0.0315(6) Uani 1 1 d . . .
H34 H 0.0634 0.6263 0.8644 0.038 Uiso 1 1 calc R . .
C35 C 0.2229(3) 0.7152(2) 0.82411(17) 0.0301(7) Uani 1 1 d . . .
H35 H 0.1931 0.7851 0.8281 0.036 Uiso 1 1 calc R . .
C41 C 0.4407(3) 0.7787(2) 0.67655(16) 0.0263(6) Uani 1 1 d . . .
C42 C 0.3132(3) 0.7659(2) 0.63422(16) 0.0279(7) Uani 1 1 d . . .
H42 H 0.2445 0.7272 0.6574 0.033 Uiso 1 1 calc R . .
C43 C 0.2847(3) 0.8080(2) 0.55967(18) 0.0361(7) Uani 1 1 d . . .
H43 H 0.1971 0.7984 0.5329 0.043 Uiso 1 1 calc R . .
C44 C 0.3828(3) 0.8638(3) 0.52386(18) 0.0428(8) Uani 1 1 d . . .
H44 H 0.3631 0.8926 0.4727 0.051 Uiso 1 1 calc R . .
C45 C 0.5094(3) 0.8771(3) 0.56334(19) 0.0444(8) Uani 1 1 d . . .
H45 H 0.5777 0.9148 0.5390 0.053 Uiso 1 1 calc R . .
C46 C 0.5379(3) 0.8361(2) 0.63803(18) 0.0356(7) Uani 1 1 d . . .
H46 H 0.6257 0.8470 0.6643 0.043 Uiso 1 1 calc R . .
C51 C 0.4628(3) 0.4817(2) 0.68720(16) 0.0268(6) Uani 1 1 d . . .
C52 C 0.3421(3) 0.4915(2) 0.63888(17) 0.0328(7) Uani 1 1 d . . .
H52 H 0.2698 0.5324 0.6561 0.039 Uiso 1 1 calc R . .
C53 C 0.3260(4) 0.4423(2) 0.56597(19) 0.0469(9) Uani 1 1 d . . .
H53 H 0.2430 0.4509 0.5340 0.056 Uiso 1 1 calc R . .
C54 C 0.4272(4) 0.3815(3) 0.5390(2) 0.0557(10) Uani 1 1 d . . .
H54 H 0.4138 0.3475 0.4894 0.067 Uiso 1 1 calc R . .
C55 C 0.5477(4) 0.3706(3) 0.5846(2) 0.0563(10) Uani 1 1 d . . .
H55 H 0.6188 0.3290 0.5668 0.068 Uiso 1 1 calc R . .
C56 C 0.5650(3) 0.4205(3) 0.6563(2) 0.0427(8) Uani 1 1 d . . .
H56 H 0.6499 0.4133 0.6866 0.051 Uiso 1 1 calc R . .

loop_
_atom_site_aniso_label
_atom_site_aniso_U_11
_atom_site_aniso_U_22
_atom_site_aniso_U_33
_atom_site_aniso_U_23
_atom_site_aniso_U_13
_atom_site_aniso_U_12
N1 0.0250(12) 0.0276(12) 0.0297(13) -0.0013(11) 0.0010(10) 0.0005(10)
C1 0.0305(15) 0.0355(17) 0.062(2) -0.0001(17) 0.0129(15) 0.0010(14)
B1 0.0265(16) 0.0219(15) 0.0344(19) -0.0008(14) 0.0034(14) -0.0008(13)
B2 0.0250(16) 0.0243(16) 0.0289(18) -0.0012(14) 0.0027(13) 0.0010(13)
N11 0.0327(13) 0.0260(13) 0.0297(14) 0.0012(10) -0.0011(11) -0.0026(10)
N12 0.0672(19) 0.0344(15) 0.0347(16) 0.0029(12) -0.0136(14) -0.0087(13)
C13 0.065(2) 0.038(2) 0.0400(19) -0.0043(15) -0.0094(17) -0.0068(16)
C14 0.0453(19) 0.0337(18) 0.055(2) -0.0110(16) -0.0030(17) -0.0009(14)
C15 0.0376(17) 0.0250(16) 0.052(2) -0.0050(14) -0.0043(15) -0.0005(13)
N21 0.0306(12) 0.0311(14) 0.0335(15) 0.0004(11) 0.0015(11) 0.0031(10)
N22 0.0582(18) 0.0506(18) 0.0355(16) -0.0020(13) -0.0077(14) 0.0117(14)
C23 0.051(2) 0.060(2) 0.0408(19) 0.0069(19) -0.0005(16) 0.0133(18)
C24 0.043(2) 0.058(2) 0.073(3) 0.026(2) 0.0121(19) 0.0035(17)
C25 0.0350(16) 0.0282(17) 0.059(2) 0.0122(15) 0.0023(15) 0.0009(13)
N31 0.0286(12) 0.0211(12) 0.0288(13) -0.0006(10) 0.0042(10) 0.0012(10)
N32 0.0271(12) 0.0172(11) 0.0285(13) -0.0014(10) 0.0018(10) -0.0004(9)
C33 0.0309(15) 0.0261(15) 0.0290(16) -0.0003(12) 0.0045(13) -0.0042(12)
C34 0.0272(14) 0.0343(16) 0.0337(15) -0.0005(14) 0.0072(12) -0.0043(13)
C35 0.0297(15) 0.0282(15) 0.0329(17) -0.0018(12) 0.0061(13) 0.0063(12)
C41 0.0284(14) 0.0236(14) 0.0274(16) -0.0033(12) 0.0062(12) 0.0015(11)
C42 0.0309(15) 0.0242(14) 0.0280(16) -0.0018(12) -0.0005(13) -0.0018(11)
C43 0.0460(18) 0.0297(16) 0.0323(17) -0.0058(14) 0.0014(14) 0.0043(14)
C44 0.057(2) 0.0404(18) 0.0317(17) 0.0006(15) 0.0080(15) 0.0088(17)
C45 0.0444(18) 0.049(2) 0.0417(18) 0.0099(17) 0.0159(15) 0.0034(16)
C46 0.0319(16) 0.0362(17) 0.0392(18) 0.0053(13) 0.0068(14) 0.0014(12)
C51 0.0321(15) 0.0197(14) 0.0291(16) -0.0002(12) 0.0058(13) -0.0030(11)
C52 0.0420(17) 0.0251(15) 0.0308(17) 0.0027(13) -0.0006(14) 0.0007(12)
C53 0.070(2) 0.0328(18) 0.0357(19) 0.0066(15) -0.0071(17) 0.0011(16)
C54 0.087(3) 0.046(2) 0.0364(18) -0.0037(17) 0.0194(19) -0.007(2)
C55 0.061(2) 0.056(2) 0.054(2) -0.017(2) 0.0238(19) -0.014(2)
C56 0.0431(18) 0.0407(18) 0.046(2) -0.0119(16) 0.0151(15) -0.0042(15)

loop_
_atom_type_symbol
_atom_type_description
_atom_type_scat_dispersion_real
_atom_type_scat_dispersion_imag
_atom_type_scat_source
C C 0.0033 0.0016 'International Tables Vol C Tables 4.2.6.8 and 6.1.1.4'
H H 0.0000 0.0000 'International Tables Vol C Tables 4.2.6.8 and 6.1.1.4'
B B 0.0013 0.0007 'International Tables Vol C Tables 4.2.6.8 and 6.1.1.4'
N N 0.0061 0.0033 'International Tables Vol C Tables 4.2.6.8 and 6.1.1.4'

loop_
_geom_angle_atom_site_label_1
_geom_angle_atom_site_label_2
_geom_angle_atom_site_label_3
_geom_angle
_geom_angle_site_symmetry_1
_geom_angle_site_symmetry_3
_geom_angle_publ_flag
C1 N1 B1 116.5(2) . . ?
C1 N1 B2 115.6(2) . . ?
B1 N1 B2 110.53(19) . . ?
C1 N1 H1 107.3(19) . . ?
B1 N1 H1 101.9(19) . . ?
B2 N1 H1 103.0(19) . . ?
N1 C1 H1A 109.5 . . ?
N1 C1 H1B 109.5 . . ?
H1A C1 H1B 109.5 . . ?
N1 C1 H1C 109.5 . . ?
H1A C1 H1C 109.5 . . ?
H1B C1 H1C 109.5 . . ?
N11 B1 N31 108.9(2) . . ?
N11 B1 N1 108.1(2) . . ?
N31 B1 N1 96.9(2) . . ?
N11 B1 C41 112.4(2) . . ?
N31 B1 C41 111.8(2) . . ?
N1 B1 C41 117.6(2) . . ?
N21 B2 N32 109.0(2) . . ?
N21 B2 C51 113.0(2) . . ?
N32 B2 C51 112.0(2) . . ?
N21 B2 N1 108.3(2) . . ?
N32 B2 N1 96.6(2) . . ?
C51 B2 N1 116.7(2) . . ?
C15 N11 N12 110.1(2) . . ?
C15 N11 B1 130.7(3) . . ?
N12 N11 B1 118.6(2) . . ?
C13 N12 N11 105.3(2) . . ?
N12 C13 C14 112.2(3) . . ?
N12 C13 H13 123.9 . . ?
C14 C13 H13 123.9 . . ?
C15 C14 C13 104.2(3) . . ?
C15 C14 H14 127.9 . . ?
C13 C14 H14 127.9 . . ?
N11 C15 C14 108.3(3) . . ?
N11 C15 H15 125.9 . . ?
C14 C15 H15 125.9 . . ?
C25 N21 N22 110.9(3) . . ?
C25 N21 B2 129.7(3) . . ?
N22 N21 B2 118.5(2) . . ?
C23 N22 N21 106.4(3) . . ?
N22 C23 C24 110.9(3) . . ?
N22 C23 H23 124.5 . . ?
C24 C23 H23 124.5 . . ?
C23 C24 C25 105.0(3) . . ?
C23 C24 H24 127.5 . . ?
C25 C24 H24 127.5 . . ?
N21 C25 C24 106.8(3) . . ?
N21 C25 H25 126.6 . . ?
C24 C25 H25 126.6 . . ?
C35 N31 N32 108.5(2) . . ?
C35 N31 B1 138.1(2) . . ?
N32 N31 B1 113.4(2) . . ?
C33 N32 N31 108.4(2) . . ?
C33 N32 B2 137.9(2) . . ?
N31 N32 B2 113.7(2) . . ?
N32 C33 C34 108.7(2) . . ?
N32 C33 H33 125.6 . . ?
C34 C33 H33 125.6 . . ?
C35 C34 C33 105.4(2) . . ?
C35 C34 H34 127.3 . . ?
C33 C34 H34 127.3 . . ?
N31 C35 C34 109.0(2) . . ?
N31 C35 H35 125.5 . . ?
C34 C35 H35 125.5 . . ?
C42 C41 C46 115.8(3) . . ?
C42 C41 B1 122.3(3) . . ?
C46 C41 B1 121.8(3) . . ?
C43 C42 C41 121.9(3) . . ?
C43 C42 H42 119.1 . . ?
C41 C42 H42 119.1 . . ?
C44 C43 C42 120.6(3) . . ?
C44 C43 H43 119.7 . . ?
C42 C43 H43 119.7 . . ?
C45 C44 C43 119.1(3) . . ?
C45 C44 H44 120.5 . . ?
C43 C44 H44 120.5 . . ?
C44 C45 C46 120.6(3) . . ?
C44 C45 H45 119.7 . . ?
C46 C45 H45 119.7 . . ?
C45 C46 C41 122.1(3) . . ?
C45 C46 H46 119.0 . . ?
C41 C46 H46 119.0 . . ?
C52 C51 C56 115.5(3) . . ?
C52 C51 B2 123.2(3) . . ?
C56 C51 B2 121.3(2) . . ?
C53 C52 C51 121.0(3) . . ?
C53 C52 H52 119.5 . . ?
C51 C52 H52 119.5 . . ?
C54 C53 C52 121.5(3) . . ?
C54 C53 H53 119.2 . . ?
C52 C53 H53 119.2 . . ?
C55 C54 C53 119.2(3) . . ?
C55 C54 H54 120.4 . . ?
C53 C54 H54 120.4 . . ?
C54 C55 C56 119.5(3) . . ?
C54 C55 H55 120.3 . . ?
C56 C55 H55 120.3 . . ?
C55 C56 C51 123.3(3) . . ?
C55 C56 H56 118.4 . . ?
C51 C56 H56 118.4 . . ?

loop_
_geom_bond_atom_site_label_1
_geom_bond_atom_site_label_2
_geom_bond_distance
_geom_bond_site_symmetry_2
_geom_bond_publ_flag
N1 C1 1.493(4) . ?
N1 B1 1.599(4) . ?
N1 B2 1.601(4) . ?
N1 H1 0.90(3) . ?
C1 H1A 0.9800 . ?
C1 H1B 0.9800 . ?
C1 H1C 0.9800 . ?
B1 N11 1.539(4) . ?
B1 N31 1.583(4) . ?
B1 C41 1.610(4) . ?
B2 N21 1.545(4) . ?
B2 N32 1.589(4) . ?
B2 C51 1.593(4) . ?
N11 C15 1.353(4) . ?
N11 N12 1.378(3) . ?
N12 C13 1.332(4) . ?
C13 C14 1.393(5) . ?
C13 H13 0.9500 . ?
C14 C15 1.388(5) . ?
C14 H14 0.9500 . ?
C15 H15 0.9500 . ?
N21 C25 1.360(4) . ?
N21 N22 1.370(4) . ?
N22 C23 1.342(4) . ?
C23 C24 1.401(5) . ?
C23 H23 0.9500 . ?
C24 C25 1.417(5) . ?
C24 H24 0.9500 . ?
C25 H25 0.9500 . ?
N31 C35 1.337(4) . ?
N31 N32 1.363(3) . ?
N32 C33 1.340(4) . ?
C33 C34 1.392(4) . ?
C33 H33 0.9500 . ?
C34 C35 1.386(4) . ?
C34 H34 0.9500 . ?
C35 H35 0.9500 . ?
C41 C42 1.405(4) . ?
C41 C46 1.411(4) . ?
C42 C43 1.385(4) . ?
C42 H42 0.9500 . ?
C43 C44 1.383(5) . ?
C43 H43 0.9500 . ?
C44 C45 1.377(4) . ?
C44 H44 0.9500 . ?
C45 C46 1.382(4) . ?
C45 H45 0.9500 . ?
C46 H46 0.9500 . ?
C51 C52 1.394(4) . ?
C51 C56 1.412(4) . ?
C52 C53 1.389(4) . ?
C52 H52 0.9500 . ?
C53 C54 1.374(5) . ?
C53 H53 0.9500 . ?
C54 C55 1.371(5) . ?
C54 H54 0.9500 . ?
C55 C56 1.375(5) . ?
C55 H55 0.9500 . ?
C56 H56 0.9500 . ?

loop_
_geom_hbond_atom_site_label_D
_geom_hbond_atom_site_label_H
_geom_hbond_atom_site_label_A
_geom_hbond_distance_DH
_geom_hbond_distance_HA
_geom_hbond_distance_DA
_geom_hbond_angle_DHA
_geom_hbond_site_symmetry_A
N1 H1 N12 0.90(3) 2.28(3) 2.850(4) 121(2) .
N1 H1 N22 0.90(3) 2.27(3) 2.825(4) 119(2) .

loop_
_geom_torsion_atom_site_label_1
_geom_torsion_atom_site_label_2
_geom_torsion_atom_site_label_3
_geom_torsion_atom_site_label_4
_geom_torsion
_geom_torsion_site_symmetry_1
_geom_torsion_site_symmetry_2
_geom_torsion_site_symmetry_3
_geom_torsion_site_symmetry_4
_geom_torsion_publ_flag
C1 N1 B1 N11 -84.0(3) . . . . ?
B2 N1 B1 N11 141.5(2) . . . . ?
C1 N1 B1 N31 163.6(2) . . . . ?
B2 N1 B1 N31 29.0(3) . . . . ?
C1 N1 B1 C41 44.6(3) . . . . ?
B2 N1 B1 C41 -90.0(3) . . . . ?
C1 N1 B2 N21 83.8(3) . . . . ?
B1 N1 B2 N21 -141.1(2) . . . . ?
C1 N1 B2 N32 -163.6(2) . . . . ?
B1 N1 B2 N32 -28.6(3) . . . . ?
C1 N1 B2 C51 -44.9(3) . . . . ?
B1 N1 B2 C51 90.2(3) . . . . ?
N31 B1 N11 C15 -104.0(4) . . . . ?
N1 B1 N11 C15 151.8(3) . . . . ?
C41 B1 N11 C15 20.4(4) . . . . ?
N31 B1 N11 N12 66.5(3) . . . . ?
N1 B1 N11 N12 -37.7(3) . . . . ?
C41 B1 N11 N12 -169.1(3) . . . . ?
C15 N11 N12 C13 -0.3(4) . . . . ?
B1 N11 N12 C13 -172.6(3) . . . . ?
N11 N12 C13 C14 0.0(4) . . . . ?
N12 C13 C14 C15 0.4(4) . . . . ?
N12 N11 C15 C14 0.5(4) . . . . ?
B1 N11 C15 C14 171.6(3) . . . . ?
C13 C14 C15 N11 -0.5(4) . . . . ?
N32 B2 N21 C25 97.2(3) . . . . ?
C51 B2 N21 C25 -28.0(4) . . . . ?
N1 B2 N21 C25 -158.9(3) . . . . ?
N32 B2 N21 N22 -71.1(3) . . . . ?
C51 B2 N21 N22 163.7(3) . . . . ?
N1 B2 N21 N22 32.9(4) . . . . ?
C25 N21 N22 C23 -1.0(4) . . . . ?
B2 N21 N22 C23 169.4(3) . . . . ?
N21 N22 C23 C24 0.7(4) . . . . ?
N22 C23 C24 C25 -0.1(4) . . . . ?
N22 N21 C25 C24 0.9(4) . . . . ?
B2 N21 C25 C24 -168.1(3) . . . . ?
C23 C24 C25 N21 -0.5(4) . . . . ?
N11 B1 N31 C35 50.3(4) . . . . ?
N1 B1 N31 C35 162.1(3) . . . . ?
C41 B1 N31 C35 -74.5(4) . . . . ?
N11 B1 N31 N32 -129.7(2) . . . . ?
N1 B1 N31 N32 -17.9(3) . . . . ?
C41 B1 N31 N32 105.5(3) . . . . ?
C35 N31 N32 C33 -0.1(3) . . . . ?
B1 N31 N32 C33 179.9(2) . . . . ?
C35 N31 N32 B2 -179.3(2) . . . . ?
B1 N31 N32 B2 0.7(3) . . . . ?
N21 B2 N32 C33 -50.1(4) . . . . ?
C51 B2 N32 C33 75.7(4) . . . . ?
N1 B2 N32 C33 -162.0(3) . . . . ?
N21 B2 N32 N31 128.8(2) . . . . ?
C51 B2 N32 N31 -105.4(3) . . . . ?
N1 B2 N32 N31 16.9(3) . . . . ?
N31 N32 C33 C34 0.3(3) . . . . ?
B2 N32 C33 C34 179.3(3) . . . . ?
N32 C33 C34 C35 -0.4(3) . . . . ?
N32 N31 C35 C34 -0.2(3) . . . . ?
B1 N31 C35 C34 179.8(3) . . . . ?
C33 C34 C35 N31 0.4(3) . . . . ?
N11 B1 C41 C42 -124.7(3) . . . . ?
N31 B1 C41 C42 -1.9(4) . . . . ?
N1 B1 C41 C42 108.9(3) . . . . ?
N11 B1 C41 C46 51.3(4) . . . . ?
N31 B1 C41 C46 174.1(2) . . . . ?
N1 B1 C41 C46 -75.1(3) . . . . ?
C46 C41 C42 C43 -0.6(4) . . . . ?
B1 C41 C42 C43 175.7(3) . . . . ?
C41 C42 C43 C44 0.6(4) . . . . ?
C42 C43 C44 C45 0.0(5) . . . . ?
C43 C44 C45 C46 -0.6(5) . . . . ?
C44 C45 C46 C41 0.6(5) . . . . ?
C42 C41 C46 C45 0.0(4) . . . . ?
B1 C41 C46 C45 -176.3(3) . . . . ?
N21 B2 C51 C52 133.2(3) . . . . ?
N32 B2 C51 C52 9.7(4) . . . . ?
N1 B2 C51 C52 -100.3(3) . . . . ?
N21 B2 C51 C56 -45.3(4) . . . . ?
N32 B2 C51 C56 -168.9(3) . . . . ?
N1 B2 C51 C56 81.1(3) . . . . ?
C56 C51 C52 C53 0.7(4) . . . . ?
B2 C51 C52 C53 -177.9(3) . . . . ?
C51 C52 C53 C54 0.7(5) . . . . ?
C52 C53 C54 C55 -1.1(5) . . . . ?
C53 C54 C55 C56 0.1(5) . . . . ?
C54 C55 C56 C51 1.4(6) . . . . ?
C52 C51 C56 C55 -1.8(5) . . . . ?
B2 C51 C56 C55 176.9(3) . . . . ?
